data_2224185
loop_
_publ_author_name
'Benali-Cherif, Nourredine'
'Falek, Wahiba'
'Direm, Amani'

_publ_section_title
;
 Cytosinium--hydrogen maleate--cytosine (1/1/1)
;
_journal_coeditor_code DN2509
_journal_issue 12
_journal_name_full 'Acta Crystallographica Section E'
_journal_page_first o3058
_journal_page_last o3059
_journal_paper_doi 10.1107/S1600536809046571
_journal_volume 65
_journal_year 2009
_chemical_formula_iupac 'C4 H6 N3 O +, C4 H3 O4 -, C4 H5 N3 O'
_chemical_formula_moiety 'C4 H6 N3 O +, C4 H3 O4 -, C4 H5 N3 O'
_chemical_formula_sum 'C12 H14 N6 O6'
_chemical_formula_weight 338.29
_chemical_name_common 'Cytosinium hydrogen maleate'
_chemical_name_systematic
;
cytosinium--hydrogen maleate--cytosine (1/1/1)
;
_space_group_IT_number 15
_symmetry_cell_setting monoclinic
_symmetry_space_group_name_Hall '-C 2yc'
_symmetry_space_group_name_H-M 'C 1 2/c 1'
_atom_sites_solution_hydrogens geom
_atom_sites_solution_primary direct
_atom_sites_solution_secondary difmap
_cell_angle_alpha 90.00
_cell_angle_beta 93.9050(10)
_cell_angle_gamma 90.00
_cell_formula_units_Z 8
_cell_length_a 27.3226(5)
_cell_length_b 7.3618(2)
_cell_length_c 14.6742(4)
_cell_measurement_reflns_used 3490
_cell_measurement_temperature 298(2)
_cell_measurement_theta_max 28.0
_cell_measurement_theta_min 2.78
_cell_volume 2944.77(13)
_computing_cell_refinement 'DENZO and SCALEPACK (Otwinowski & Minor, 1997)'
_computing_data_collection 'KappaCCD Server Software (Nonius, 1998)'
_computing_data_reduction 'DENZO and SCALEPACK (Otwinowski & Minor, 1997)'
_computing_molecular_graphics 'ORTEP-3 (Farrugia, 1997) and PLATON (Spek, 2009)'
_computing_publication_material 'WinGX (Farrugia, 1999)'
_computing_structure_refinement 'SHELXL97 (Sheldrick, 2008)'
_computing_structure_solution 'SIR2004 (Burla <i>et al.</i>,  2005)'
_diffrn_ambient_temperature 298(2)
_diffrn_measured_fraction_theta_full 0.979
_diffrn_measured_fraction_theta_max 0.979
_diffrn_measurement_device KappaCCD
_diffrn_measurement_device_type 'Nonius KappaCCD'
_diffrn_measurement_method \w--\q
_diffrn_radiation_monochromator graphite
_diffrn_radiation_source 'fine-focus sealed tube'
_diffrn_radiation_type MoK\a
_diffrn_radiation_wavelength 0.71073
_diffrn_reflns_av_R_equivalents 0.0430
_diffrn_reflns_av_sigmaI/netI 0.0331
_diffrn_reflns_limit_h_max 35
_diffrn_reflns_limit_h_min 0
_diffrn_reflns_limit_k_max 9
_diffrn_reflns_limit_k_min 0
_diffrn_reflns_limit_l_max 19
_diffrn_reflns_limit_l_min -19
_diffrn_reflns_number 3490
_diffrn_reflns_theta_full 28.00
_diffrn_reflns_theta_max 28.0
_diffrn_reflns_theta_min 2.78
_diffrn_standards_number 0
_exptl_absorpt_coefficient_mu 0.125
_exptl_absorpt_correction_type none
_exptl_crystal_colour colourless
_exptl_crystal_density_diffrn 1.526
_exptl_crystal_density_method 'not measured'
_exptl_crystal_description prism
_exptl_crystal_F_000 1408
_exptl_crystal_size_max 0.3
_exptl_crystal_size_mid 0.15
_exptl_crystal_size_min 0.1
_refine_diff_density_max 0.361
_refine_diff_density_min -0.230
_refine_ls_extinction_method none
_refine_ls_goodness_of_fit_ref 1.074
_refine_ls_hydrogen_treatment mixed
_refine_ls_matrix_type full
_refine_ls_number_parameters 202
_refine_ls_number_reflns 3485
_refine_ls_number_restraints 0
_refine_ls_restrained_S_all 1.074
_refine_ls_R_factor_all 0.0695
_refine_ls_R_factor_gt 0.0481
_refine_ls_shift/su_max 0.000
_refine_ls_shift/su_mean 0.000
_refine_ls_structure_factor_coef Fsqd
_refine_ls_weighting_details 'calc w=1/[\s^2^(Fo^2^)+(0.0596P)^2^+1.9669P] where P=(Fo^2^+2Fc^2^)/3'
_refine_ls_weighting_scheme calc
_refine_ls_wR_factor_gt 0.1217
_refine_ls_wR_factor_ref 0.1355
_reflns_number_gt 2603
_reflns_number_total 3485
_reflns_threshold_expression I>2\s(I)
_cod_data_source_file dn2509.cif
_cod_data_source_block I
_cod_original_sg_symbol_H-M 'C 2/c'
_cod_database_code 2224185
_cod_database_fobs_code 2224185

loop_
_symmetry_equiv_pos_as_xyz
'x, y, z'
'-x, y, -z+1/2'
'x+1/2, y+1/2, z'
'-x+1/2, y+1/2, -z+1/2'
'-x, -y, -z'
'x, -y, z-1/2'
'-x+1/2, -y+1/2, -z'
'x+1/2, -y+1/2, z-1/2'

loop_
_atom_site_type_symbol
_atom_site_label
_atom_site_fract_x
_atom_site_fract_y
_atom_site_fract_z
_atom_site_U_iso_or_equiv
_atom_site_adp_type
_atom_site_calc_flag
_atom_site_refinement_flags
_atom_site_occupancy
_atom_site_disorder_assembly
_atom_site_disorder_group
O O7B 0.33929(4) 1.06422(15) 0.29275(9) 0.0427(3) Uani d . 1 . .
N N1B 0.40074(5) 0.90020(18) 0.23748(9) 0.0387(3) Uani d . 1 . .
H H1B 0.4147 0.9976 0.2199 0.046 Uiso calc R 1 . .
N N3B 0.33603(5) 0.75680(17) 0.30317(10) 0.0356(3) Uani d . 1 . .
H H3B 0.3085 0.7616 0.3281 0.043 Uiso calc R 1 . .
N N8B 0.33306(6) 0.44790(19) 0.31458(11) 0.0497(4) Uani d . 1 . .
H H8B1 0.3055 0.4591 0.3390 0.060 Uiso calc R 1 . .
H H8B2 0.3452 0.3417 0.3067 0.060 Uiso calc R 1 . .
C C2B 0.35779(6) 0.9147(2) 0.27857(11) 0.0345(3) Uani d . 1 . .
C C4B 0.35667(6) 0.5930(2) 0.28930(11) 0.0377(4) Uani d . 1 . .
C C5B 0.40201(6) 0.5833(2) 0.24822(12) 0.0428(4) Uani d . 1 . .
H H5B 0.4171 0.4722 0.2390 0.051 Uiso calc R 1 . .
C C6B 0.42225(6) 0.7386(2) 0.22325(12) 0.0429(4) Uani d . 1 . .
H H6B 0.4518 0.7356 0.1954 0.052 Uiso calc R 1 . .
O O7A 0.23768(4) 0.47389(15) 0.38025(9) 0.0467(3) Uani d . 1 . .
N N1A 0.17582(5) 0.63603(19) 0.43517(10) 0.0406(3) Uani d . 1 . .
H H1A 0.1605 0.5378 0.4474 0.049 Uiso calc R 1 . .
N N3A 0.24320(5) 0.78198(17) 0.37790(10) 0.0366(3) Uani d . 1 . .
N N8A 0.24807(6) 1.09115(19) 0.37624(12) 0.0508(4) Uani d . 1 . .
H H8A1 0.2757 1.0810 0.3519 0.061 Uiso calc R 1 . .
H H8A2 0.2365 1.1970 0.3873 0.061 Uiso calc R 1 . .
C C2A 0.21960(6) 0.6237(2) 0.39693(11) 0.0355(3) Uani d . 1 . .
C C4A 0.22347(6) 0.9448(2) 0.39665(12) 0.0378(4) Uani d . 1 . .
C C5A 0.17782(6) 0.9546(2) 0.43695(13) 0.0429(4) Uani d . 1 . .
H H5A 0.1640 1.0659 0.4506 0.051 Uiso calc R 1 . .
C C6A 0.15542(6) 0.7983(2) 0.45467(13) 0.0433(4) Uani d . 1 . .
H H6A 0.1254 0.8008 0.4808 0.052 Uiso calc R 1 . .
O O1 0.00023(4) 0.51357(17) 0.62970(9) 0.0448(3) Uani d . 1 . .
O O2 -0.05080(5) 0.30095(18) 0.67256(10) 0.0541(4) Uani d . 1 . .
O O3 0.07419(4) 0.53110(16) 0.54870(8) 0.0419(3) Uani d . 1 . .
H H3 0.0374(7) 0.532(3) 0.5856(13) 0.063 Uiso d . 1 . .
O O4 0.12212(5) 0.33885(18) 0.48081(9) 0.054 Uani d . 1 . .
C C1 0.08607(6) 0.3706(2) 0.52447(11) 0.038 Uani d . 1 . .
C C2 0.05603(7) 0.2114(2) 0.54876(14) 0.049 Uani d . 1 . .
H H1 0.0676 0.1001 0.5293 0.059 Uiso calc R 1 . .
C C3 0.01551(7) 0.2018(2) 0.59356(14) 0.0504(5) Uani d . 1 . .
H H2 0.0033 0.0850 0.6003 0.061 Uiso calc R 1 . .
C C4 -0.01358(6) 0.3478(2) 0.63484(12) 0.0402(4) Uani d . 1 . .

loop_
_atom_site_aniso_label
_atom_site_aniso_U_11
_atom_site_aniso_U_22
_atom_site_aniso_U_33
_atom_site_aniso_U_12
_atom_site_aniso_U_13
_atom_site_aniso_U_23
O7B 0.0443(6) 0.0235(6) 0.0615(8) 0.0016(4) 0.0113(5) -0.0015(5)
N1B 0.0405(7) 0.0322(7) 0.0444(8) -0.0021(5) 0.0104(6) -0.0013(6)
N3B 0.0351(7) 0.0245(6) 0.0479(8) 0.0008(5) 0.0077(6) -0.0014(5)
N8B 0.0544(9) 0.0260(7) 0.0704(10) 0.0031(6) 0.0172(8) 0.0006(7)
C2B 0.0369(8) 0.0278(8) 0.0385(8) 0.0007(6) 0.0013(6) -0.0017(6)
C4B 0.0442(9) 0.0267(8) 0.0419(9) 0.0022(6) 0.0008(7) -0.0022(6)
C5B 0.0440(9) 0.0352(9) 0.0500(10) 0.0104(7) 0.0084(8) -0.0028(7)
C6B 0.0408(9) 0.0430(10) 0.0461(9) 0.0061(7) 0.0104(7) -0.0036(7)
O7A 0.0452(7) 0.0239(6) 0.0724(8) 0.0005(5) 0.0135(6) -0.0010(6)
N1A 0.0380(7) 0.0313(7) 0.0533(8) -0.0045(6) 0.0099(6) -0.0021(6)
N3A 0.0374(7) 0.0215(6) 0.0514(8) 0.0010(5) 0.0061(6) 0.0001(6)
N8A 0.0503(8) 0.0243(7) 0.0793(11) 0.0016(6) 0.0165(8) -0.0002(7)
C2A 0.0361(8) 0.0259(8) 0.0446(9) 0.0003(6) 0.0029(7) -0.0001(6)
C4A 0.0392(8) 0.0277(8) 0.0465(9) 0.0027(6) 0.0016(7) -0.0014(7)
C5A 0.0415(9) 0.0325(8) 0.0550(10) 0.0077(7) 0.0059(7) -0.0060(7)
C6A 0.0362(8) 0.0433(10) 0.0510(10) 0.0031(7) 0.0082(7) -0.0062(8)
O1 0.0403(6) 0.0392(7) 0.0566(7) -0.0014(5) 0.0154(5) -0.0037(6)
O2 0.0455(7) 0.0501(8) 0.0694(9) -0.0055(6) 0.0239(6) 0.0023(7)
O3 0.0418(6) 0.0349(6) 0.0506(7) -0.0033(5) 0.0137(5) -0.0028(5)
O4 0.052 0.046 0.067 0.000 0.030 -0.006
C1 0.037 0.038 0.040 -0.001 0.007 0.000
C2 0.053 0.031 0.067 0.002 0.020 -0.002
C3 0.0526(10) 0.0309(9) 0.0696(12) -0.0038(7) 0.0179(9) 0.0020(8)
C4 0.0367(8) 0.0401(9) 0.0443(9) -0.0023(7) 0.0067(7) 0.0016(7)

loop_
_atom_type_symbol
_atom_type_description
_atom_type_scat_dispersion_real
_atom_type_scat_dispersion_imag
_atom_type_scat_source
C C 0.0033 0.0016 'International Tables Vol C Tables 4.2.6.8 and 6.1.1.4'
H H 0.0000 0.0000 'International Tables Vol C Tables 4.2.6.8 and 6.1.1.4'
N N 0.0061 0.0033 'International Tables Vol C Tables 4.2.6.8 and 6.1.1.4'
O O 0.0106 0.0060 'International Tables Vol C Tables 4.2.6.8 and 6.1.1.4'

loop_
_geom_angle_atom_site_label_1
_geom_angle_atom_site_label_2
_geom_angle_atom_site_label_3
_geom_angle_site_symmetry_1
_geom_angle_site_symmetry_3
_geom_angle
_geom_angle_publ_flag
C6B N1B C2B . . 122.40(14) ?
C6B N1B H1B . . 118.8 ?
C2B N1B H1B . . 118.8 ?
C4B N3B C2B . . 121.71(13) ?
C4B N3B H3B . . 119.1 ?
C2B N3B H3B . . 119.1 ?
C4B N8B H8B1 . . 120.0 ?
C4B N8B H8B2 . . 120.0 ?
H8B1 N8B H8B2 . . 120.0 ?
O7B C2B N1B . . 121.34(14) ?
O7B C2B N3B . . 121.59(14) ?
N1B C2B N3B . . 117.07(13) ?
N8B C4B N3B . . 117.68(15) ?
N8B C4B C5B . . 122.64(15) ?
N3B C4B C5B . . 119.67(15) ?
C6B C5B C4B . . 117.72(15) ?
C6B C5B H5B . . 121.1 ?
C4B C5B H5B . . 121.1 ?
C5B C6B N1B . . 121.38(15) ?
C5B C6B H6B . . 119.3 ?
N1B C6B H6B . . 119.3 ?
C6A N1A C2A . . 122.13(14) ?
C6A N1A H1A . . 118.9 ?
C2A N1A H1A . . 118.9 ?
C4A N3A C2A . . 120.90(13) ?
C4A N8A H8A1 . . 120.0 ?
C4A N8A H8A2 . . 120.0 ?
H8A1 N8A H8A2 . . 120.0 ?
O7A C2A N1A . . 121.00(14) ?
O7A C2A N3A . . 121.13(14) ?
N1A C2A N3A . . 117.87(13) ?
N8A C4A N3A . . 117.61(15) ?
N8A C4A C5A . . 122.06(15) ?
N3A C4A C5A . . 120.33(15) ?
C6A C5A C4A . . 117.66(15) ?
C6A C5A H5A . . 121.2 ?
C4A C5A H5A . . 121.2 ?
C5A C6A N1A . . 121.10(15) ?
C5A C6A H6A . . 119.4 ?
N1A C6A H6A . . 119.4 ?
C4 O1 H3 . . 112.6(11) ?
C1 O3 H3 . . 111.8(12) ?
O4 C1 O3 . . 123.04(15) ?
O4 C1 C2 . . 116.62(16) ?
O3 C1 C2 . . 120.34(14) ?
C3 C2 C1 . . 130.78(17) ?
C3 C2 H1 . . 114.6 ?
C1 C2 H1 . . 114.6 ?
C2 C3 C4 . . 130.43(16) ?
C2 C3 H2 . . 114.8 ?
C4 C3 H2 . . 114.8 ?
O2 C4 O1 . . 123.04(16) ?
O2 C4 C3 . . 117.21(16) ?
O1 C4 C3 . . 119.74(14) ?

loop_
_geom_bond_atom_site_label_1
_geom_bond_atom_site_label_2
_geom_bond_site_symmetry_2
_geom_bond_distance
_geom_bond_publ_flag
O7B C2B . 1.2348(19) ?
N1B C6B . 1.350(2) ?
N1B C2B . 1.360(2) ?
N1B H1B . 0.8600 ?
N3B C4B . 1.353(2) ?
N3B C2B . 1.365(2) ?
N3B H3B . 0.8600 ?
N8B C4B . 1.314(2) ?
N8B H8B1 . 0.8600 ?
N8B H8B2 . 0.8600 ?
C4B C5B . 1.416(2) ?
C5B C6B . 1.332(2) ?
C5B H5B . 0.9300 ?
C6B H6B . 0.9300 ?
O7A C2A . 1.2398(19) ?
N1A C6A . 1.357(2) ?
N1A C2A . 1.358(2) ?
N1A H1A . 0.8600 ?
N3A C4A . 1.3503(19) ?
N3A C2A . 1.3697(19) ?
N8A C4A . 1.315(2) ?
N8A H8A1 . 0.8600 ?
N8A H8A2 . 0.8600 ?
C4A C5A . 1.418(2) ?
C5A C6A . 1.337(2) ?
C5A H5A . 0.9300 ?
C6A H6A . 0.9300 ?
O1 C4 . 1.281(2) ?
O1 H3 . 1.25(2) ?
O2 C4 . 1.239(2) ?
O3 C1 . 1.282(2) ?
O3 H3 . 1.17(2) ?
O4 C1 . 1.2333(19) ?
C1 C2 . 1.488(2) ?
C2 C3 . 1.327(3) ?
C2 H1 . 0.9300 ?
C3 C4 . 1.490(3) ?
C3 H2 . 0.9300 ?

loop_
_geom_hbond_atom_site_label_D
_geom_hbond_atom_site_label_H
_geom_hbond_atom_site_label_A
_geom_hbond_site_symmetry_A
_geom_hbond_distance_DH
_geom_hbond_distance_HA
_geom_hbond_distance_DA
_geom_hbond_angle_DHA
N1A H1A O4 . 0.86 1.89 2.7426(19) 173.7
N1B H1B O2 8_565 0.86 1.91 2.7701(19) 174.2
N8A H8A1 O7B . 0.86 2.00 2.8582(19) 178.2
N8A H8A2 O7A 1_565 0.86 2.04 2.8329(19) 152.6
N3B H3B N3A . 0.86 1.98 2.8370(19) 176.0
N8B H8B1 O7A . 0.86 1.99 2.8458(19) 172.6
N8B H8B2 O7B 1_545 0.86 2.06 2.8491(18) 152.5
O3 H3 O1 . 1.17(2) 1.25(2) 2.4167(16) 173(2)
C6B H6B O1 8_565 0.93 2.50 3.186(2) 130.5
C5B H5B O2 8 0.93 2.42 3.330(2) 164.6
C5A H5A O4 1_565 0.93 2.37 3.296(2) 175.1

loop_
_cod_related_entry_id
_cod_related_entry_database
_cod_related_entry_code
1 ChemSpider 30655940
